data_4344297
loop_
_publ_author_name
'Grey, I.E.'
'Steinfink, H.'

_publ_section_title
;
 The crystal structure of Ba2 Mn Se3. Linear antiferromagnetism in Ba2 Mn
 X3 (X = S, Se)
;
_journal_name_full 'Inorganic Chemistry'
_journal_page_first 691
_journal_page_last 696
_journal_volume 10
_journal_year 1971
_chemical_formula_sum 'Ba2 Mn S3'
_space_group_IT_number 62
_symmetry_space_group_name_Hall '-P 2ac 2n'
_symmetry_space_group_name_H-M 'P n m a'
_cell_angle_alpha 90
_cell_angle_beta 90
_cell_angle_gamma 90
_cell_formula_units_Z 4
_cell_length_a 8.814
_cell_length_b 4.302
_cell_length_c 17.048
_cell_volume 646.423
_citation_journal_id_ASTM INOCAJ
_cod_data_source_file Grey_INOCAJ_1971_1176.cif
_cod_data_source_block Ba2Mn1S3
_cod_original_cell_volume 646.4232
_cod_original_formula_sum 'Ba2 Mn1 S3'
_cod_database_code 4344297

loop_
_symmetry_equiv_pos_as_xyz
x,y,z
-x+1/2,-y,z+1/2
x+1/2,-y+1/2,-z+1/2
-x,y+1/2,-z
-x,-y,-z
x-1/2,y,-z-1/2
-x-1/2,y-1/2,z-1/2
x,-y-1/2,z

loop_
_atom_site_label
_atom_site_type_symbol
_atom_site_fract_x
_atom_site_fract_y
_atom_site_fract_z
_atom_site_occupancy
_atom_site_U_iso_or_equiv
S2 S-2 0.1293 0.25 0.0724 1 0.0
S1 S-2 0.3186 0.25 0.2711 1 0.0
S3 S-2 0.9986 0.25 0.5993 1 0.0
Ba2 Ba+2 0.2617 0.25 0.4558 1 0.0
Ba1 Ba+2 0.4182 0.25 0.7137 1 0.0
Mn1 Mn+2 0.3748 0.25 0.132 1 0.0
